data_2231980
loop_
_publ_author_name
'Li, Yu-Feng'

_publ_section_title
;
 <i>N</i>-(4-Chlorophenyl)-4-ethylpiperazine-1-carboxamide
;
_journal_coeditor_code LH5326
_journal_issue 10
_journal_name_full 'Acta Crystallographica Section E'
_journal_page_first o2574
_journal_paper_doi 10.1107/S1600536811035331
_journal_volume 67
_journal_year 2011
_chemical_formula_iupac 'C13 H18 Cl N3 O'
_chemical_formula_moiety 'C13 H18 Cl N3 O'
_chemical_formula_sum 'C13 H18 Cl N3 O'
_chemical_formula_weight 267.75
_chemical_name_systematic
;
<i>N</i>-(4-Chlorophenyl)-4-ethylpiperazine-1-carboxamide
;
_space_group_IT_number 61
_symmetry_cell_setting orthorhombic
_symmetry_space_group_name_Hall '-P 2ac 2ab'
_symmetry_space_group_name_H-M 'P b c a'
_atom_sites_solution_hydrogens geom
_atom_sites_solution_primary direct
_atom_sites_solution_secondary difmap
_audit_creation_method SHELXL-97
_cell_angle_alpha 90.00
_cell_angle_beta 90.00
_cell_angle_gamma 90.00
_cell_formula_units_Z 8
_cell_length_a 9.5546(19)
_cell_length_b 10.910(2)
_cell_length_c 26.477(5)
_cell_measurement_reflns_used 1720
_cell_measurement_temperature 293(2)
_cell_measurement_theta_max 27.15
_cell_measurement_theta_min 3.18
_cell_volume 2760.0(9)
_computing_cell_refinement 'SAINT (Bruker, 1997)'
_computing_data_collection 'SMART (Bruker, 1997)'
_computing_data_reduction 'SAINT (Bruker, 1997)'
_computing_molecular_graphics 'SHELXTL (Sheldrick, 2008)'
_computing_publication_material 'SHELXTL (Sheldrick, 2008)'
_computing_structure_refinement 'SHELXL97 (Sheldrick, 2008)'
_computing_structure_solution 'SHELXS97 (Sheldrick, 2008)'
_diffrn_ambient_temperature 293(2)
_diffrn_measured_fraction_theta_full 0.999
_diffrn_measured_fraction_theta_max 0.999
_diffrn_measurement_device_type 'Bruker SMART CCD'
_diffrn_measurement_method '\f and \w'
_diffrn_radiation_monochromator graphite
_diffrn_radiation_source 'fine-focus sealed tube'
_diffrn_radiation_type MoK\a
_diffrn_radiation_wavelength 0.71073
_diffrn_reflns_av_R_equivalents 0.0787
_diffrn_reflns_av_sigmaI/netI 0.0465
_diffrn_reflns_limit_h_max 12
_diffrn_reflns_limit_h_min -11
_diffrn_reflns_limit_k_max 14
_diffrn_reflns_limit_k_min -14
_diffrn_reflns_limit_l_max 33
_diffrn_reflns_limit_l_min -34
_diffrn_reflns_number 24955
_diffrn_reflns_theta_full 27.48
_diffrn_reflns_theta_max 27.48
_diffrn_reflns_theta_min 3.08
_exptl_absorpt_coefficient_mu 0.270
_exptl_absorpt_correction_type none
_exptl_crystal_colour colorless
_exptl_crystal_density_diffrn 1.289
_exptl_crystal_density_method 'not measured'
_exptl_crystal_description block
_exptl_crystal_F_000 1136
_exptl_crystal_size_max 0.25
_exptl_crystal_size_mid 0.22
_exptl_crystal_size_min 0.21
_refine_diff_density_max 0.269
_refine_diff_density_min -0.269
_refine_ls_extinction_coef 0.021(3)
_refine_ls_extinction_expression Fc^*^=kFc[1+0.001xFc^2^\l^3^/sin(2\q)]^-1/4^
_refine_ls_extinction_method 'SHELXL97 (Sheldrick, 2008)'
_refine_ls_goodness_of_fit_ref 1.002
_refine_ls_hydrogen_treatment mixed
_refine_ls_matrix_type full
_refine_ls_number_parameters 168
_refine_ls_number_reflns 3167
_refine_ls_number_restraints 0
_refine_ls_restrained_S_all 1.002
_refine_ls_R_factor_all 0.1117
_refine_ls_R_factor_gt 0.0607
_refine_ls_shift/su_max 0.000
_refine_ls_shift/su_mean 0.000
_refine_ls_structure_factor_coef Fsqd
_refine_ls_weighting_details 'calc w=1/[\s^2^(Fo^2^)+(0.1045P)^2^+0.0000P] where P=(Fo^2^+2Fc^2^)/3'
_refine_ls_weighting_scheme calc
_refine_ls_wR_factor_gt 0.1502
_refine_ls_wR_factor_ref 0.1869
_reflns_number_gt 1720
_reflns_number_total 3167
_reflns_threshold_expression I>2\s(I)
_cod_data_source_file lh5326.cif
_cod_data_source_block I
_cod_original_cell_volume 2760.1(10)
_cod_database_code 2231980
_cod_database_fobs_code 2231980

loop_
_symmetry_equiv_pos_as_xyz
'x, y, z'
'-x+1/2, -y, z+1/2'
'-x, y+1/2, -z+1/2'
'x+1/2, -y+1/2, -z'
'-x, -y, -z'
'x-1/2, y, -z-1/2'
'x, -y-1/2, z-1/2'
'-x-1/2, y-1/2, z'

loop_
_atom_site_type_symbol
_atom_site_label
_atom_site_fract_x
_atom_site_fract_y
_atom_site_fract_z
_atom_site_U_iso_or_equiv
_atom_site_adp_type
_atom_site_calc_flag
_atom_site_refinement_flags
_atom_site_occupancy
_atom_site_symmetry_multiplicity
Cl Cl1 0.12528(9) 0.54490(8) 0.41931(3) 0.0847(4) Uani d . 1 1
O O1 0.14283(15) 0.18919(18) 0.21930(6) 0.0616(5) Uani d . 1 1
N N3 0.3536(2) 0.2579(2) 0.24861(7) 0.0514(6) Uani d . 1 1
C C8 0.2986(2) 0.3286(2) 0.28864(8) 0.0458(6) Uani d . 1 1
N N2 0.34171(19) 0.1241(2) 0.18146(8) 0.0580(6) Uani d . 1 1
C C13 0.3594(2) 0.3193(2) 0.33612(9) 0.0542(6) Uani d . 1 1
H H13A 0.4350 0.2671 0.3412 0.065 Uiso calc R 1 1
N N1 0.4083(2) 0.1241(2) 0.07662(7) 0.0644(7) Uani d . 1 1
C C11 0.1940(3) 0.4637(2) 0.36844(9) 0.0567(7) Uani d . 1 1
C C12 0.3070(3) 0.3881(3) 0.37613(9) 0.0596(7) Uani d . 1 1
H H12A 0.3482 0.3829 0.4079 0.072 Uiso calc R 1 1
C C10 0.1353(3) 0.4758(3) 0.32123(10) 0.0590(7) Uani d . 1 1
H H10A 0.0605 0.5290 0.3163 0.071 Uiso calc R 1 1
C C7 0.2716(2) 0.1909(2) 0.21612(8) 0.0483(6) Uani d . 1 1
C C9 0.1878(2) 0.4087(2) 0.28136(9) 0.0547(6) Uani d . 1 1
H H9A 0.1486 0.4173 0.2494 0.066 Uiso calc R 1 1
C C6 0.4827(3) 0.2016(3) 0.11215(10) 0.0652(7) Uani d . 1 1
H H6A 0.4382 0.2815 0.1134 0.078 Uiso calc R 1 1
H H6B 0.5782 0.2129 0.1006 0.078 Uiso calc R 1 1
C C4 0.2660(3) 0.0469(3) 0.14571(9) 0.0639(7) Uani d . 1 1
H H4A 0.1702 0.0367 0.1571 0.077 Uiso calc R 1 1
H H4B 0.3094 -0.0334 0.1443 0.077 Uiso calc R 1 1
C C5 0.4841(2) 0.1467(3) 0.16426(9) 0.0612(7) Uani d . 1 1
H H5A 0.5360 0.0703 0.1638 0.073 Uiso calc R 1 1
H H5B 0.5305 0.2023 0.1874 0.073 Uiso calc R 1 1
C C3 0.2667(3) 0.1030(3) 0.09430(10) 0.0707(8) Uani d . 1 1
H H3B 0.2187 0.0490 0.0709 0.085 Uiso calc R 1 1
H H3C 0.2164 0.1802 0.0952 0.085 Uiso calc R 1 1
C C2 0.4049(4) 0.1795(4) 0.02561(12) 0.0997(12) Uani d . 1 1
H H2A 0.3649 0.2610 0.0280 0.120 Uiso calc R 1 1
H H2B 0.3440 0.1308 0.0042 0.120 Uiso calc R 1 1
C C1 0.5445(4) 0.1884(5) 0.00140(12) 0.1227(16) Uani d . 1 1
H H1A 0.5349 0.2248 -0.0314 0.184 Uiso calc R 1 1
H H1B 0.5840 0.1079 -0.0019 0.184 Uiso calc R 1 1
H H1C 0.6048 0.2382 0.0219 0.184 Uiso calc R 1 1
H H3A 0.435(3) 0.236(2) 0.2526(8) 0.053(7) Uiso d . 1 1

loop_
_atom_site_aniso_label
_atom_site_aniso_U_11
_atom_site_aniso_U_22
_atom_site_aniso_U_33
_atom_site_aniso_U_12
_atom_site_aniso_U_13
_atom_site_aniso_U_23
Cl1 0.0886(6) 0.0831(6) 0.0824(6) 0.0078(4) 0.0226(4) -0.0221(4)
O1 0.0337(8) 0.0846(14) 0.0665(11) -0.0008(8) 0.0028(7) -0.0060(9)
N3 0.0335(10) 0.0646(14) 0.0561(12) 0.0059(9) -0.0007(8) -0.0081(10)
C8 0.0382(11) 0.0471(14) 0.0521(13) -0.0021(10) 0.0039(9) 0.0014(10)
N2 0.0406(10) 0.0713(16) 0.0622(13) -0.0072(10) 0.0060(9) -0.0169(11)
C13 0.0484(13) 0.0530(16) 0.0613(15) 0.0056(11) -0.0028(11) 0.0003(12)
N1 0.0520(12) 0.0864(18) 0.0547(12) -0.0125(12) -0.0010(9) -0.0015(11)
C11 0.0547(14) 0.0511(16) 0.0643(15) -0.0002(12) 0.0145(12) -0.0034(12)
C12 0.0600(15) 0.0637(18) 0.0552(14) -0.0045(13) 0.0019(11) -0.0056(12)
C10 0.0504(14) 0.0499(16) 0.0766(17) 0.0083(11) 0.0075(12) 0.0008(13)
C7 0.0386(12) 0.0567(15) 0.0496(12) 0.0009(11) 0.0008(10) 0.0032(11)
C9 0.0488(13) 0.0554(16) 0.0597(14) 0.0032(12) 0.0002(11) 0.0063(12)
C6 0.0466(13) 0.075(2) 0.0737(16) -0.0132(13) 0.0069(12) -0.0094(15)
C4 0.0510(14) 0.075(2) 0.0658(15) -0.0186(13) 0.0059(12) -0.0164(13)
C5 0.0380(12) 0.084(2) 0.0618(15) 0.0002(12) -0.0005(11) -0.0181(13)
C3 0.0469(14) 0.096(2) 0.0691(17) -0.0125(15) -0.0036(12) -0.0090(16)
C2 0.083(2) 0.144(4) 0.072(2) -0.015(2) -0.0036(17) 0.023(2)
C1 0.097(3) 0.194(5) 0.077(2) -0.033(3) 0.0140(19) 0.021(2)

loop_
_atom_type_symbol
_atom_type_description
_atom_type_scat_dispersion_real
_atom_type_scat_dispersion_imag
_atom_type_scat_source
C C 0.0033 0.0016 'International Tables Vol C Tables 4.2.6.8 and 6.1.1.4'
H H 0.0000 0.0000 'International Tables Vol C Tables 4.2.6.8 and 6.1.1.4'
N N 0.0061 0.0033 'International Tables Vol C Tables 4.2.6.8 and 6.1.1.4'
O O 0.0106 0.0060 'International Tables Vol C Tables 4.2.6.8 and 6.1.1.4'
Cl Cl 0.1484 0.1585 'International Tables Vol C Tables 4.2.6.8 and 6.1.1.4'

loop_
_geom_angle_atom_site_label_1
_geom_angle_atom_site_label_2
_geom_angle_atom_site_label_3
_geom_angle
C7 N3 C8 123.20(19)
C7 N3 H3A 117.5(17)
C8 N3 H3A 114.8(16)
C9 C8 C13 119.4(2)
C9 C8 N3 121.6(2)
C13 C8 N3 118.9(2)
C7 N2 C5 125.8(2)
C7 N2 C4 120.42(19)
C5 N2 C4 111.01(18)
C8 C13 C12 120.0(2)
C8 C13 H13A 120.0
C12 C13 H13A 120.0
C3 N1 C6 109.9(2)
C3 N1 C2 109.8(2)
C6 N1 C2 111.4(2)
C12 C11 C10 120.9(2)
C12 C11 Cl1 119.17(19)
C10 C11 Cl1 120.0(2)
C11 C12 C13 119.6(2)
C11 C12 H12A 120.2
C13 C12 H12A 120.2
C11 C10 C9 119.7(2)
C11 C10 H10A 120.1
C9 C10 H10A 120.1
O1 C7 N2 122.2(2)
O1 C7 N3 122.3(2)
N2 C7 N3 115.43(19)
C10 C9 C8 120.4(2)
C10 C9 H9A 119.8
C8 C9 H9A 119.8
N1 C6 C5 111.5(2)
N1 C6 H6A 109.3
C5 C6 H6A 109.3
N1 C6 H6B 109.3
C5 C6 H6B 109.3
H6A C6 H6B 108.0
N2 C4 C3 110.7(2)
N2 C4 H4A 109.5
C3 C4 H4A 109.5
N2 C4 H4B 109.5
C3 C4 H4B 109.5
H4A C4 H4B 108.1
N2 C5 C6 110.24(19)
N2 C5 H5A 109.6
C6 C5 H5A 109.6
N2 C5 H5B 109.6
C6 C5 H5B 109.6
H5A C5 H5B 108.1
N1 C3 C4 111.3(2)
N1 C3 H3B 109.4
C4 C3 H3B 109.4
N1 C3 H3C 109.4
C4 C3 H3C 109.4
H3B C3 H3C 108.0
N1 C2 C1 113.7(3)
N1 C2 H2A 108.8
C1 C2 H2A 108.8
N1 C2 H2B 108.8
C1 C2 H2B 108.8
H2A C2 H2B 107.7
C2 C1 H1A 109.5
C2 C1 H1B 109.5
H1A C1 H1B 109.5
C2 C1 H1C 109.5
H1A C1 H1C 109.5
H1B C1 H1C 109.5

loop_
_geom_bond_atom_site_label_1
_geom_bond_atom_site_label_2
_geom_bond_distance
Cl1 C11 1.741(2)
O1 C7 1.233(3)
N3 C7 1.374(3)
N3 C8 1.413(3)
N3 H3A 0.82(3)
C8 C9 1.386(3)
C8 C13 1.389(3)
N2 C7 1.350(3)
N2 C5 1.456(3)
N2 C4 1.458(3)
C13 C12 1.391(3)
C13 H13A 0.9300
N1 C3 1.450(3)
N1 C6 1.451(3)
N1 C2 1.480(4)
C11 C12 1.374(4)
C11 C10 1.377(3)
C12 H12A 0.9300
C10 C9 1.379(3)
C10 H10A 0.9300
C9 H9A 0.9300
C6 C5 1.504(4)
C6 H6A 0.9700
C6 H6B 0.9700
C4 C3 1.492(4)
C4 H4A 0.9700
C4 H4B 0.9700
C5 H5A 0.9700
C5 H5B 0.9700
C3 H3B 0.9700
C3 H3C 0.9700
C2 C1 1.482(5)
C2 H2A 0.9700
C2 H2B 0.9700
C1 H1A 0.9600
C1 H1B 0.9600
C1 H1C 0.9600

loop_
_geom_hbond_atom_site_label_D
_geom_hbond_atom_site_label_H
_geom_hbond_atom_site_label_A
_geom_hbond_site_symmetry_A
_geom_hbond_distance_DH
_geom_hbond_distance_HA
_geom_hbond_distance_DA
_geom_hbond_angle_DHA
N3 H3A O1 6_656 0.82(3) 2.18(3) 2.986(3) 167(2)

loop_
_cod_related_entry_id
_cod_related_entry_database
_cod_related_entry_code
1 ChemSpider 688960
